data_2243320
loop_
_publ_author_name
'Assoumatine, Tokour\'e'
'Stoeckli-Evans, Helen'

_publ_section_title
;
 Silver(I) nitrate two-dimensional coordination polymers of two new
 pyrazinethiophane ligands:
 5,7-dihydro-1<i>H</i>,3<i>H</i>-dithieno[3,4-<i>b</i>:3',4'-<i>e</i>]pyrazine
 and
 3,4,8,10,11,13-hexahydro-1<i>H</i>,6<i>H</i>-bis([1,4]dithiocino)[6,7-<i>b</i>:6',7'-<i>e</i>]pyrazine
;
_journal_coeditor_code LH5951
_journal_issue 4
_journal_name_full 'Acta Crystallographica Section E'
_journal_page_first 539
_journal_page_last 546
_journal_paper_doi 10.1107/S205698902000362X
_journal_volume 76
_journal_year 2020
_chemical_formula_moiety '[C12 H16 N2 S4]AgNO3'
_chemical_formula_sum 'C12 H16 Ag N3 O3 S4'
_chemical_formula_weight 486.39
_space_group_crystal_system monoclinic
_space_group_IT_number 14
_space_group_name_Hall '-P 2ybc'
_space_group_name_H-M_alt 'P 1 21/c 1'
_atom_sites_solution_hydrogens geom
_atom_sites_solution_primary direct
_atom_sites_solution_secondary difmap
_audit_creation_method SHELXL-2018/3
_cell_angle_alpha 90
_cell_angle_beta 90.446(10)
_cell_angle_gamma 90
_cell_formula_units_Z 4
_cell_length_a 7.0777(6)
_cell_length_b 12.0654(7)
_cell_length_c 19.5725(18)
_cell_measurement_reflns_used 5000
_cell_measurement_temperature 293(2)
_cell_measurement_theta_max 25.89
_cell_measurement_theta_min 2.08
_cell_volume 1671.3(2)
_computing_cell_refinement
;
CELL in IPDS1 (Stoe & Cie, 1998)
;
_computing_data_collection
;
EXPOSE in IPDS1 (Stoe & Cie, 1998)
;
_computing_data_reduction
;
INTEGRATE in IPDS1 (Stoe & Cie, 1998)
;
_computing_molecular_graphics
;
Mercury (Macrae <i>et al.</i>,  2020)
;
_computing_publication_material
;
<i>SHELXL-2018/3</i> (Sheldrick, 2015), PLATON (Spek, 2020) and
publcif (Westrip, 2010)
;
_computing_structure_refinement
;
<i>SHELXL-2018/3</i> (Sheldrick, 2015)
;
_computing_structure_solution
;
SHELXS-97 (Sheldrick, 2008)
;
_diffrn_ambient_temperature 293(2)
_diffrn_detector 'image plate'
_diffrn_measured_fraction_theta_full 0.999
_diffrn_measured_fraction_theta_max 0.993
_diffrn_measurement_device '1 circle goniometer'
_diffrn_measurement_device_type 'STOE IPDS 1'
_diffrn_measurement_method '\f rotation'
_diffrn_radiation_monochromator 'plane graphite'
_diffrn_radiation_source 'fine-focus sealed tube'
_diffrn_radiation_type MoK\a
_diffrn_radiation_wavelength 0.71073
_diffrn_reflns_av_R_equivalents 0.0506
_diffrn_reflns_av_unetI/netI 0.0540
_diffrn_reflns_limit_h_max 8
_diffrn_reflns_limit_h_min -8
_diffrn_reflns_limit_k_max 14
_diffrn_reflns_limit_k_min -14
_diffrn_reflns_limit_l_max 23
_diffrn_reflns_limit_l_min -23
_diffrn_reflns_number 12808
_diffrn_reflns_theta_full 25.242
_diffrn_reflns_theta_max 25.892
_diffrn_reflns_theta_min 2.680
_exptl_absorpt_coefficient_mu 1.721
_exptl_absorpt_correction_T_max 1.0000
_exptl_absorpt_correction_T_min 0.9389
_exptl_absorpt_correction_type multi-scan
_exptl_absorpt_process_details
;
(MULABS; Spek, 2020)
;
_exptl_crystal_colour colourless
_exptl_crystal_density_diffrn 1.933
_exptl_crystal_description plate
_exptl_crystal_F_000 976
_exptl_crystal_size_max 0.50
_exptl_crystal_size_mid 0.23
_exptl_crystal_size_min 0.08
_refine_diff_density_max 0.612
_refine_diff_density_min -0.417
_refine_ls_extinction_method none
_refine_ls_goodness_of_fit_ref 0.848
_refine_ls_hydrogen_treatment constr
_refine_ls_matrix_type full
_refine_ls_number_parameters 208
_refine_ls_number_reflns 3222
_refine_ls_number_restraints 0
_refine_ls_restrained_S_all 0.848
_refine_ls_R_factor_all 0.0526
_refine_ls_R_factor_gt 0.0293
_refine_ls_shift/su_max 0.000
_refine_ls_shift/su_mean 0.000
_refine_ls_structure_factor_coef Fsqd
_refine_ls_weighting_details 'w=1/[\s^2^(Fo^2^)+(0.0288P)^2^] where P=(Fo^2^+2Fc^2^)/3'
_refine_ls_weighting_scheme calc
_refine_ls_wR_factor_gt 0.0549
_refine_ls_wR_factor_ref 0.0586
_reflns_number_gt 2226
_reflns_number_total 3222
_reflns_threshold_expression 'I > 2\s(I)'
_cod_data_source_file lh5951sup1.cif
_cod_data_source_block II
_cod_original_sg_symbol_H-M 'P 21/c'
_cod_database_code 2243320
_shelx_space_group_comment
;
The symmetry employed for this shelxl refinement is uniquely defined
by the following loop, which should always be used as a source of
symmetry information in preference to the above space-group names.
They are only intended as comments.
;
_shelx_estimated_absorpt_t_min 0.480
_shelx_estimated_absorpt_t_max 0.875

loop_
_space_group_symop_operation_xyz
'x, y, z'
'-x, y+1/2, -z+1/2'
'-x, -y, -z'
'x, -y-1/2, z-1/2'

loop_
_atom_site_type_symbol
_atom_site_label
_atom_site_fract_x
_atom_site_fract_y
_atom_site_fract_z
_atom_site_U_iso_or_equiv
_atom_site_adp_type
_atom_site_calc_flag
_atom_site_occupancy
_atom_site_disorder_assembly
_atom_site_disorder_group
Ag Ag1 0.13078(4) -0.29440(2) 0.19436(2) 0.04241(10) Uani d 1 . .
S S1 0.24146(12) -0.10620(8) 0.24454(5) 0.0373(2) Uani d 1 . .
S S2 0.77716(12) 0.01162(8) 0.28097(4) 0.0348(2) Uani d 1 . .
S S3 -0.06576(11) 0.27177(7) 0.42666(4) 0.0339(2) Uani d 1 . .
S S4 0.47060(13) 0.37232(8) 0.47535(5) 0.0393(2) Uani d 1 . .
N N1 0.1835(4) 0.0237(2) 0.40414(13) 0.0291(6) Uani d 1 . .
N N2 0.5521(4) 0.0911(2) 0.42978(13) 0.0286(6) Uani d 1 . .
C C1 0.3289(4) -0.0297(3) 0.37562(15) 0.0274(7) Uani d 1 . .
C C2 0.5158(4) 0.0053(3) 0.38798(15) 0.0258(7) Uani d 1 . .
C C3 0.4069(4) 0.1436(3) 0.45887(15) 0.0251(7) Uani d 1 . .
C C4 0.2197(4) 0.1106(3) 0.44487(15) 0.0263(7) Uani d 1 . .
C C5 0.2793(5) -0.1318(3) 0.33509(17) 0.0358(8) Uani d 1 . .
H H5A 0.165563 -0.164238 0.353851 0.043 Uiso calc 1 . .
H H5B 0.380341 -0.185522 0.340408 0.043 Uiso calc 1 . .
C C6 0.6852(5) -0.0512(3) 0.35795(16) 0.0329(8) Uani d 1 . .
H H6A 0.651804 -0.127495 0.347866 0.039 Uiso calc 1 . .
H H6B 0.785052 -0.052515 0.392170 0.039 Uiso calc 1 . .
C C7 0.5692(5) 0.0204(3) 0.22688(18) 0.0426(9) Uani d 1 . .
H H7A 0.477204 0.067732 0.248948 0.051 Uiso calc 1 . .
H H7B 0.603872 0.055461 0.184170 0.051 Uiso calc 1 . .
C C8 0.4763(5) -0.0915(3) 0.21101(18) 0.0445(10) Uani d 1 . .
H H8A 0.555159 -0.150061 0.229659 0.053 Uiso calc 1 . .
H H8B 0.471027 -0.101211 0.161836 0.053 Uiso calc 1 . .
C C9 0.0521(4) 0.1650(3) 0.47689(16) 0.0307(8) Uani d 1 . .
H H9A 0.092472 0.197692 0.519870 0.037 Uiso calc 1 . .
H H9B -0.039749 0.107962 0.487395 0.037 Uiso calc 1 . .
C C10 0.1189(5) 0.3706(3) 0.40868(19) 0.0465(10) Uani d 1 . .
H H10A 0.208798 0.336051 0.378179 0.056 Uiso calc 1 . .
H H10B 0.063285 0.432988 0.384615 0.056 Uiso calc 1 . .
C C11 0.2260(5) 0.4144(3) 0.4709(2) 0.0446(10) Uani d 1 . .
H H11A 0.162698 0.389116 0.511779 0.054 Uiso calc 1 . .
H H11B 0.220446 0.494733 0.470435 0.054 Uiso calc 1 . .
C C12 0.4591(5) 0.2326(3) 0.50841(16) 0.0310(8) Uani d 1 . .
H H12A 0.581414 0.214425 0.528093 0.037 Uiso calc 1 . .
H H12B 0.368141 0.231524 0.545226 0.037 Uiso calc 1 . .
O O11 -0.1700(4) -0.2945(3) 0.25969(17) 0.0690(9) Uani d 1 . .
O O12 -0.2807(5) -0.3358(3) 0.35741(16) 0.0861(11) Uani d 1 . .
O O13 0.0187(5) -0.3523(3) 0.33897(16) 0.0757(9) Uani d 1 . .
N N10 -0.1430(5) -0.3274(3) 0.31906(19) 0.0530(9) Uani d 1 . .

loop_
_atom_site_aniso_label
_atom_site_aniso_U_11
_atom_site_aniso_U_22
_atom_site_aniso_U_33
_atom_site_aniso_U_12
_atom_site_aniso_U_13
_atom_site_aniso_U_23
Ag1 0.04418(16) 0.03874(17) 0.04419(16) 0.00539(15) -0.00744(11) -0.00304(14)
S1 0.0316(5) 0.0397(6) 0.0405(5) -0.0017(4) -0.0032(4) -0.0104(4)
S2 0.0278(5) 0.0356(6) 0.0413(5) -0.0012(4) 0.0058(4) -0.0033(4)
S3 0.0279(4) 0.0339(5) 0.0399(5) 0.0004(4) -0.0040(3) -0.0003(4)
S4 0.0372(5) 0.0287(5) 0.0519(6) -0.0055(4) -0.0073(4) -0.0004(4)
N1 0.0302(15) 0.0290(17) 0.0282(14) -0.0054(13) 0.0028(12) -0.0022(12)
N2 0.0258(14) 0.0285(17) 0.0316(15) 0.0003(12) -0.0009(11) 0.0027(12)
C1 0.0330(18) 0.0262(19) 0.0231(16) -0.0051(15) 0.0021(14) -0.0008(14)
C2 0.0311(17) 0.0220(18) 0.0242(16) -0.0009(15) -0.0008(13) 0.0013(13)
C3 0.0309(18) 0.0196(18) 0.0249(16) -0.0026(14) -0.0009(13) 0.0024(13)
C4 0.0340(18) 0.0227(18) 0.0222(16) -0.0017(15) 0.0016(13) 0.0020(13)
C5 0.040(2) 0.028(2) 0.040(2) -0.0070(17) 0.0053(16) -0.0069(15)
C6 0.0317(18) 0.030(2) 0.0373(19) 0.0046(15) -0.0020(15) 0.0016(15)
C7 0.042(2) 0.051(3) 0.034(2) -0.0075(19) -0.0032(16) 0.0043(17)
C8 0.043(2) 0.055(3) 0.036(2) -0.0053(19) -0.0005(16) -0.0116(17)
C9 0.0309(17) 0.031(2) 0.0305(18) -0.0019(15) 0.0047(14) 0.0017(14)
C10 0.046(2) 0.040(2) 0.053(2) -0.0089(19) -0.0150(18) 0.0132(19)
C11 0.042(2) 0.027(2) 0.065(3) -0.0001(17) -0.0138(19) -0.0052(18)
C12 0.0354(18) 0.029(2) 0.0286(17) -0.0012(15) -0.0050(14) -0.0029(14)
O11 0.0629(19) 0.068(2) 0.077(2) 0.0157(18) 0.0216(16) 0.0230(19)
O12 0.085(2) 0.104(3) 0.070(2) -0.020(2) 0.0425(19) -0.0283(19)
O13 0.063(2) 0.085(3) 0.079(2) -0.0113(19) -0.0004(17) -0.0053(18)
N10 0.055(2) 0.039(2) 0.066(3) -0.0064(17) 0.021(2) -0.0154(17)

loop_
_atom_type_symbol
_atom_type_description
_atom_type_scat_dispersion_real
_atom_type_scat_dispersion_imag
_atom_type_scat_source
C C 0.0033 0.0016 'International Tables Vol C Tables 4.2.6.8 and 6.1.1.4'
H H 0.0000 0.0000 'International Tables Vol C Tables 4.2.6.8 and 6.1.1.4'
Ag Ag -0.8971 1.1015 'International Tables Vol C Tables 4.2.6.8 and 6.1.1.4'
N N 0.0061 0.0033 'International Tables Vol C Tables 4.2.6.8 and 6.1.1.4'
O O 0.0106 0.0060 'International Tables Vol C Tables 4.2.6.8 and 6.1.1.4'
S S 0.1246 0.1234 'International Tables Vol C Tables 4.2.6.8 and 6.1.1.4'

loop_
_geom_angle_atom_site_label_1
_geom_angle_atom_site_label_2
_geom_angle_atom_site_label_3
_geom_angle_site_symmetry_1
_geom_angle_site_symmetry_3
_geom_angle
_geom_angle_publ_flag
S2 Ag1 S1 2_645 . 132.51(3) y
S3 Ag1 S1 2_545 . 97.47(3) y
S2 Ag1 S3 2_645 2_545 121.65(3) y
O11 Ag1 S1 . . 93.62(8) y
S2 Ag1 O11 2_645 . 97.12(8) y
O11 Ag1 S3 . 2_545 109.25(8) y
C8 S1 C5 . . 104.04(16) ?
C8 S1 Ag1 . . 103.02(12) ?
C5 S1 Ag1 . . 105.21(11) ?
C7 S2 C6 . . 102.43(16) ?
C7 S2 Ag1 . 2_655 105.67(13) ?
C6 S2 Ag1 . 2_655 109.21(12) ?
C10 S3 C9 . . 104.08(16) ?
C10 S3 Ag1 . 2 98.75(13) ?
C9 S3 Ag1 . 2 111.15(11) ?
C11 S4 C12 . . 103.52(17) ?
C1 N1 C4 . . 118.7(3) ?
C3 N2 C2 . . 118.7(3) ?
N1 C1 C2 . . 120.5(3) ?
N1 C1 C5 . . 115.9(3) ?
C2 C1 C5 . . 123.5(3) ?
N2 C2 C1 . . 120.7(3) ?
N2 C2 C6 . . 116.0(3) ?
C1 C2 C6 . . 123.2(3) ?
N2 C3 C4 . . 120.5(3) ?
N2 C3 C12 . . 115.5(3) ?
C4 C3 C12 . . 123.9(3) ?
N1 C4 C3 . . 120.8(3) ?
N1 C4 C9 . . 116.3(3) ?
C3 C4 C9 . . 122.8(3) ?
C1 C5 S1 . . 114.0(2) ?
C1 C5 H5A . . 108.7 ?
S1 C5 H5A . . 108.7 ?
C1 C5 H5B . . 108.7 ?
S1 C5 H5B . . 108.7 ?
H5A C5 H5B . . 107.6 ?
C2 C6 S2 . . 115.3(2) ?
C2 C6 H6A . . 108.4 ?
S2 C6 H6A . . 108.4 ?
C2 C6 H6B . . 108.4 ?
S2 C6 H6B . . 108.4 ?
H6A C6 H6B . . 107.5 ?
C8 C7 S2 . . 114.4(3) ?
C8 C7 H7A . . 108.7 ?
S2 C7 H7A . . 108.7 ?
C8 C7 H7B . . 108.7 ?
S2 C7 H7B . . 108.7 ?
H7A C7 H7B . . 107.6 ?
C7 C8 S1 . . 114.1(3) ?
C7 C8 H8A . . 108.7 ?
S1 C8 H8A . . 108.7 ?
C7 C8 H8B . . 108.7 ?
S1 C8 H8B . . 108.7 ?
H8A C8 H8B . . 107.6 ?
C4 C9 S3 . . 116.5(2) ?
C4 C9 H9A . . 108.2 ?
S3 C9 H9A . . 108.2 ?
C4 C9 H9B . . 108.2 ?
S3 C9 H9B . . 108.2 ?
H9A C9 H9B . . 107.3 ?
C11 C10 S3 . . 115.5(3) ?
C11 C10 H10A . . 108.4 ?
S3 C10 H10A . . 108.4 ?
C11 C10 H10B . . 108.4 ?
S3 C10 H10B . . 108.4 ?
H10A C10 H10B . . 107.5 ?
C10 C11 S4 . . 114.3(3) ?
C10 C11 H11A . . 108.7 ?
S4 C11 H11A . . 108.7 ?
C10 C11 H11B . . 108.7 ?
S4 C11 H11B . . 108.7 ?
H11A C11 H11B . . 107.6 ?
C3 C12 S4 . . 116.8(2) ?
C3 C12 H12A . . 108.1 ?
S4 C12 H12A . . 108.1 ?
C3 C12 H12B . . 108.1 ?
S4 C12 H12B . . 108.1 ?
H12A C12 H12B . . 107.3 ?
N10 O11 Ag1 . . 110.8(2) ?
O12 N10 O11 . . 118.5(4) ?
O12 N10 O13 . . 121.1(4) ?
O11 N10 O13 . . 120.4(3) ?

loop_
_geom_bond_atom_site_label_1
_geom_bond_atom_site_label_2
_geom_bond_site_symmetry_2
_geom_bond_distance
_geom_bond_publ_flag
Ag1 S1 . 2.5927(10) y
Ag1 S2 2_645 2.4760(10) y
Ag1 S3 2_545 2.5382(9) y
Ag1 O11 . 2.492(3) y
S1 C8 . 1.801(4) ?
S1 C5 . 1.817(3) ?
S2 C7 . 1.809(4) ?
S2 C6 . 1.812(3) ?
S3 C10 . 1.805(4) ?
S3 C9 . 1.819(3) ?
S4 C11 . 1.806(4) ?
S4 C12 . 1.807(3) ?
N1 C1 . 1.340(4) ?
N1 C4 . 1.341(4) ?
N2 C3 . 1.338(4) ?
N2 C2 . 1.343(4) ?
C1 C2 . 1.408(4) ?
C1 C5 . 1.505(4) ?
C2 C6 . 1.503(4) ?
C3 C4 . 1.409(4) ?
C3 C12 . 1.491(4) ?
C4 C9 . 1.498(4) ?
C5 H5A . 0.9700 ?
C5 H5B . 0.9700 ?
C6 H6A . 0.9700 ?
C6 H6B . 0.9700 ?
C7 C8 . 1.533(5) ?
C7 H7A . 0.9700 ?
C7 H7B . 0.9700 ?
C8 H8A . 0.9700 ?
C8 H8B . 0.9700 ?
C9 H9A . 0.9700 ?
C9 H9B . 0.9700 ?
C10 C11 . 1.524(5) ?
C10 H10A . 0.9700 ?
C10 H10B . 0.9700 ?
C11 H11A . 0.9700 ?
C11 H11B . 0.9700 ?
C12 H12A . 0.9700 ?
C12 H12B . 0.9700 ?
O11 N10 . 1.241(4) ?
O12 N10 . 1.239(4) ?
O13 N10 . 1.243(4) ?

loop_
_geom_hbond_atom_site_label_D
_geom_hbond_atom_site_label_H
_geom_hbond_atom_site_label_A
_geom_hbond_site_symmetry_A
_geom_hbond_distance_DH
_geom_hbond_distance_HA
_geom_hbond_distance_DA
_geom_hbond_angle_DHA
_geom_hbond_publ_flag
C5 H5A O13 . 0.97 2.51 3.239(5) 132 yes
C6 H6A O12 1_655 0.97 2.56 3.442(5) 150 yes
C8 H8B S4 2_645 0.97 2.74 3.696(4) 169 yes
C11 H11B S4 3_666 0.97 2.91 3.508(4) 121 no
C12 H12B O12 3_556 0.97 2.37 3.177(4) 140 yes

loop_
_geom_torsion_atom_site_label_1
_geom_torsion_atom_site_label_2
_geom_torsion_atom_site_label_3
_geom_torsion_atom_site_label_4
_geom_torsion_site_symmetry_1
_geom_torsion_site_symmetry_2
_geom_torsion_site_symmetry_3
_geom_torsion_site_symmetry_4
_geom_torsion
_geom_torsion_publ_flag
C4 N1 C1 C2 . . . . -0.4(4) ?
C4 N1 C1 C5 . . . . 175.3(3) ?
C3 N2 C2 C1 . . . . -0.8(4) ?
C3 N2 C2 C6 . . . . -179.0(3) ?
N1 C1 C2 N2 . . . . 1.6(5) ?
C5 C1 C2 N2 . . . . -173.7(3) ?
N1 C1 C2 C6 . . . . 179.7(3) ?
C5 C1 C2 C6 . . . . 4.3(5) ?
C2 N2 C3 C4 . . . . -1.1(4) ?
C2 N2 C3 C12 . . . . 175.8(3) ?
C1 N1 C4 C3 . . . . -1.6(4) ?
C1 N1 C4 C9 . . . . -178.3(3) ?
N2 C3 C4 N1 . . . . 2.4(4) ?
C12 C3 C4 N1 . . . . -174.3(3) ?
N2 C3 C4 C9 . . . . 178.9(3) ?
C12 C3 C4 C9 . . . . 2.2(5) ?
N1 C1 C5 S1 . . . . 92.7(3) ?
C2 C1 C5 S1 . . . . -91.7(3) ?
C8 S1 C5 C1 . . . . 77.0(3) ?
Ag1 S1 C5 C1 . . . . -175.0(2) ?
N2 C2 C6 S2 . . . . -84.9(3) ?
C1 C2 C6 S2 . . . . 97.0(3) ?
C7 S2 C6 C2 . . . . -52.5(3) ?
Ag1 S2 C6 C2 2_655 . . . 59.2(3) ?
C6 S2 C7 C8 . . . . -60.0(3) ?
Ag1 S2 C7 C8 2_655 . . . -174.3(2) ?
S2 C7 C8 S1 . . . . 115.8(3) ?
C5 S1 C8 C7 . . . . -76.5(3) ?
Ag1 S1 C8 C7 . . . . 173.9(2) ?
N1 C4 C9 S3 . . . . -86.5(3) ?
C3 C4 C9 S3 . . . . 96.9(3) ?
C10 S3 C9 C4 . . . . -56.6(3) ?
Ag1 S3 C9 C4 2 . . . 48.7(3) ?
C9 S3 C10 C11 . . . . -54.1(3) ?
Ag1 S3 C10 C11 2 . . . -168.6(3) ?
S3 C10 C11 S4 . . . . 113.1(3) ?
C12 S4 C11 C10 . . . . -79.7(3) ?
N2 C3 C12 S4 . . . . 94.2(3) ?
C4 C3 C12 S4 . . . . -89.0(3) ?
C11 S4 C12 C3 . . . . 78.9(3) ?
Ag1 O11 N10 O12 . . . . -177.6(3) ?
Ag1 O11 N10 O13 . . . . 1.7(4) ?

_cod_database_fobs_code 2243320
